data_4069508
loop_
_publ_author_name
'Arquier, Damien'
'Vendier, Laure'
'Miqueu, Karinne'
'Sotiropoulos, Jean-Marc'
'Bastin, St\'ephanie'
'Igau, Alain'

_publ_section_title
;
 Crucial Role of the Amidine Moiety in Methylenamino Phosphine-Type
 Ligands for the Synthesis of Tethered \h6-Arene-\h1-PRuthenium(II)
 Complexes: Experimental and Theoretical Studies
;
_journal_issue 17
_journal_name_full Organometallics
_journal_page_first 4945
_journal_paper_doi 10.1021/om900231c
_journal_volume 28
_journal_year 2009
_chemical_compound_source 'synthesis as described'
_chemical_formula_moiety 'C29 H30 Cl2 N P Ru'
_chemical_formula_sum 'C29 H30 Cl2 N P Ru'
_chemical_formula_weight 595.48
_chemical_name_systematic
;
 ?
;
_space_group_IT_number 2
_symmetry_cell_setting triclinic
_symmetry_Int_Tables_number 2
_symmetry_space_group_name_Hall '-P 1'
_symmetry_space_group_name_H-M 'P -1'
_atom_sites_solution_hydrogens geom
_atom_sites_solution_primary direct
_atom_sites_solution_secondary difmap
_cell_angle_alpha 97.461(8)
_cell_angle_beta 95.024(8)
_cell_angle_gamma 103.565(8)
_cell_formula_units_Z 8
_cell_length_a 13.047(2)
_cell_length_b 20.883(4)
_cell_length_c 22.913(4)
_cell_measurement_reflns_used 9961
_cell_measurement_temperature 180
_cell_measurement_theta_max 28.7
_cell_measurement_theta_min 2.768
_cell_measurement_wavelength 0.71073
_cell_volume 5972.1(18)
_computing_cell_refinement 'Bruker SMART'
_computing_data_collection 'Bruker SMART'
_computing_data_reduction 'Bruker SAINT'
_computing_molecular_graphics 'Ortep-3 for Windows (Farrugia, 1997)'
_computing_publication_material 'WinGX publication routines (Farrugia, 1999)'
_computing_structure_refinement 'SHELXL-97 (Sheldrick, 1997)'
_computing_structure_solution 'SIR92 (Giacovazzo et al, 1993)'
_diffrn_ambient_temperature 180
_diffrn_measured_fraction_theta_full 0.986
_diffrn_measured_fraction_theta_max 0.986
_diffrn_measurement_device_type 'Bruker Kappa APEX II'
_diffrn_measurement_method \w-\f
_diffrn_radiation_monochromator graphite
_diffrn_radiation_source 'fine-focus sealed tube'
_diffrn_radiation_type MoK\a
_diffrn_radiation_wavelength 0.71073
_diffrn_reflns_av_R_equivalents 0.0755
_diffrn_reflns_av_unetI/netI 0.0622
_diffrn_reflns_limit_h_max 13
_diffrn_reflns_limit_h_min -13
_diffrn_reflns_limit_k_max 21
_diffrn_reflns_limit_k_min -21
_diffrn_reflns_limit_l_max 23
_diffrn_reflns_limit_l_min -19
_diffrn_reflns_number 82014
_diffrn_reflns_theta_full 21.57
_diffrn_reflns_theta_max 21.57
_diffrn_reflns_theta_min 1.46
_diffrn_standards_decay_% 0
_diffrn_standards_interval_count 0
_diffrn_standards_interval_time 0
_diffrn_standards_number 0
_exptl_absorpt_coefficient_mu 0.774
_exptl_absorpt_correction_T_max 0.988
_exptl_absorpt_correction_T_min 0.925
_exptl_absorpt_correction_type multi-scan
_exptl_absorpt_process_details
;
        [c.f. r.h. blessing, acta cryst. (1995), a51, 33-38]
;
_exptl_crystal_colour yellow
_exptl_crystal_density_diffrn 1.325
_exptl_crystal_density_method 'not measured'
_exptl_crystal_description orange
_exptl_crystal_F_000 2432
_exptl_crystal_size_max 0.15
_exptl_crystal_size_mid 0.05
_exptl_crystal_size_min 0.02
_refine_diff_density_max 0.62
_refine_diff_density_min -0.449
_refine_diff_density_rms 0.082
_refine_ls_extinction_method none
_refine_ls_goodness_of_fit_ref 1.03
_refine_ls_hydrogen_treatment constr
_refine_ls_matrix_type full
_refine_ls_number_parameters 1232
_refine_ls_number_reflns 13672
_refine_ls_number_restraints 6
_refine_ls_restrained_S_all 1.03
_refine_ls_R_factor_all 0.0691
_refine_ls_R_factor_gt 0.0436
_refine_ls_shift/su_max 0.007
_refine_ls_shift/su_mean 0
_refine_ls_structure_factor_coef Fsqd
_refine_ls_weighting_details 'calc w=1/[\s^2^(Fo^2^)+(0.0627P)^2^+0.0000P] where P=(Fo^2^+2Fc^2^)/3'
_refine_ls_weighting_scheme calc
_refine_ls_wR_factor_gt 0.1051
_refine_ls_wR_factor_ref 0.1146
_reflns_number_gt 9873
_reflns_number_total 13672
_reflns_threshold_expression >2\s(I)
_cod_data_source_file om900231c_si_001.cif
_cod_data_source_block compound2
_cod_original_cell_volume 5971.9(18)
_cod_database_code 4069508

loop_
_symmetry_equiv_pos_as_xyz
'x, y, z'
'-x, -y, -z'

loop_
_atom_site_label
_atom_site_type_symbol
_atom_site_fract_x
_atom_site_fract_y
_atom_site_fract_z
_atom_site_U_iso_or_equiv
_atom_site_adp_type
_atom_site_occupancy
_atom_site_symmetry_multiplicity
_atom_site_calc_flag
_atom_site_refinement_flags
C1 C 0.8996(5) 0.2204(3) 0.1876(3) 0.0429(18) Uani 1 1 d .
H1 H 0.9492 0.2597 0.1851 0.051 Uiso 1 1 calc R
C2 C 0.8873(6) 0.1623(3) 0.1410(3) 0.0421(18) Uani 1 1 d .
C3 C 0.9563(6) 0.1668(4) 0.0981(3) 0.058(2) Uani 1 1 d .
H3 H 1.0081 0.2059 0.0982 0.07 Uiso 1 1 calc R
C4 C 0.9468(7) 0.1124(4) 0.0554(4) 0.067(2) Uani 1 1 d .
H4 H 0.9939 0.1143 0.0271 0.081 Uiso 1 1 calc R
C5 C 0.8688(7) 0.0552(4) 0.0541(4) 0.074(3) Uani 1 1 d .
H5 H 0.8621 0.019 0.0245 0.088 Uiso 1 1 calc R
C6 C 0.8001(6) 0.0515(4) 0.0968(4) 0.063(2) Uiso 1 1 d .
H6 H 0.7476 0.0125 0.096 0.075 Uiso 1 1 calc R
C7 C 0.8082(5) 0.1045(3) 0.1402(3) 0.0443(18) Uani 1 1 d .
H7 H 0.7616 0.1019 0.1688 0.053 Uiso 1 1 calc R
C8 C 0.9948(5) 0.3331(3) 0.2930(3) 0.0364(17) Uani 1 1 d .
C9 C 1.0678(6) 0.3016(4) 0.3161(3) 0.059(2) Uani 1 1 d .
H9 H 1.044 0.2592 0.3259 0.071 Uiso 1 1 calc R
C10 C 1.1744(6) 0.3316(4) 0.3248(4) 0.081(3) Uani 1 1 d .
H10 H 1.222 0.3097 0.3408 0.097 Uiso 1 1 calc R
C11 C 1.2108(6) 0.3931(4) 0.3102(4) 0.078(3) Uani 1 1 d .
H11 H 1.2832 0.4134 0.3159 0.094 Uiso 1 1 calc R
C12 C 1.1397(6) 0.4254(4) 0.2871(4) 0.068(2) Uani 1 1 d .
H12 H 1.1642 0.468 0.278 0.082 Uiso 1 1 calc R
C13 C 1.0320(6) 0.3949(3) 0.2773(3) 0.0492(19) Uani 1 1 d .
H13 H 0.9848 0.4163 0.2602 0.059 Uiso 1 1 calc R
C14 C 0.8423(5) 0.2520(3) 0.3497(3) 0.0307(15) Uani 1 1 d .
C15 C 0.7956(5) 0.1858(3) 0.3498(3) 0.0433(18) Uani 1 1 d .
H15 H 0.7703 0.1574 0.3141 0.052 Uiso 1 1 calc R
C16 C 0.7858(5) 0.1610(4) 0.4029(4) 0.056(2) Uani 1 1 d .
H16 H 0.7555 0.1161 0.403 0.067 Uiso 1 1 calc R
C17 C 0.8220(6) 0.2043(5) 0.4559(4) 0.063(2) Uani 1 1 d .
H17 H 0.814 0.1882 0.4916 0.075 Uiso 1 1 calc R
C18 C 0.8695(7) 0.2705(4) 0.4565(3) 0.063(2) Uani 1 1 d .
H18 H 0.8948 0.2993 0.492 0.076 Uiso 1 1 calc R
C19 C 0.8784(6) 0.2928(4) 0.4035(3) 0.052(2) Uani 1 1 d .
H19 H 0.9103 0.3376 0.4035 0.063 Uiso 1 1 calc R
C20 C 0.6023(8) 0.2412(5) 0.1252(4) 0.111(4) Uani 1 1 d .
H20A H 0.5329 0.2208 0.1042 0.166 Uiso 1 1 calc R
H20B H 0.6427 0.2083 0.1263 0.166 Uiso 1 1 calc R
H20C H 0.6378 0.2762 0.1054 0.166 Uiso 1 1 calc R
C21 C 0.5918(6) 0.2700(4) 0.1881(4) 0.063(2) Uani 1 1 d .
C22 C 0.6051(5) 0.2363(3) 0.2372(4) 0.054(2) Uani 1 1 d .
H22 H 0.6343 0.1971 0.2311 0.064 Uiso 1 1 calc R
C23 C 0.5986(5) 0.2635(4) 0.2955(4) 0.049(2) Uani 1 1 d .
H23 H 0.623 0.2429 0.3284 0.059 Uiso 1 1 calc R
C24 C 0.5789(5) 0.3258(4) 0.3076(4) 0.051(2) Uani 1 1 d .
C25 C 0.5570(5) 0.3591(3) 0.2597(4) 0.058(2) Uani 1 1 d .
H25 H 0.5555 0.4061 0.2682 0.07 Uiso 1 1 calc R
C26 C 0.5641(5) 0.3327(4) 0.2028(4) 0.062(2) Uani 1 1 d .
H26 H 0.567 0.362 0.1725 0.074 Uiso 1 1 calc R
C27 C 0.5686(6) 0.3561(5) 0.3699(4) 0.081(3) Uani 1 1 d .
H27 H 0.5948 0.4046 0.3737 0.097 Uiso 1 1 calc R
C28 C 0.6288(8) 0.3326(6) 0.4191(5) 0.124(4) Uani 1 1 d .
H28A H 0.6033 0.2852 0.4167 0.186 Uiso 1 1 calc R
H28B H 0.6179 0.3542 0.4569 0.186 Uiso 1 1 calc R
H28C H 0.7032 0.3434 0.415 0.186 Uiso 1 1 calc R
C29 C 0.4499(8) 0.3402(6) 0.3764(5) 0.143(5) Uani 1 1 d .
H29A H 0.411 0.3472 0.3413 0.214 Uiso 1 1 calc R
H29B H 0.438 0.3689 0.4101 0.214 Uiso 1 1 calc R
H29C H 0.4262 0.2945 0.3821 0.214 Uiso 1 1 calc R
C101 C 0.9353(5) 0.7359(3) 0.3317(3) 0.0425(18) Uani 1 1 d .
H101 H 0.8914 0.7228 0.36 0.051 Uiso 1 1 calc R
C102 C 0.9723(5) 0.6850(3) 0.2943(3) 0.0380(17) Uani 1 1 d .
C103 C 1.0317(6) 0.7008(3) 0.2495(4) 0.054(2) Uani 1 1 d .
H103 H 1.0497 0.7448 0.2428 0.065 Uiso 1 1 calc R
C104 C 1.0657(6) 0.6533(4) 0.2141(4) 0.065(2) Uani 1 1 d .
H104 H 1.1059 0.6644 0.1836 0.078 Uiso 1 1 calc R
C105 C 1.0370(6) 0.5873(3) 0.2260(4) 0.066(3) Uani 1 1 d .
H105 H 1.0577 0.5538 0.2027 0.079 Uiso 1 1 calc R
C106 C 0.9784(7) 0.5720(4) 0.2719(4) 0.070(2) Uani 1 1 d U
H106 H 0.9618 0.5284 0.2797 0.084 Uiso 1 1 calc R
C107 C 0.9445(6) 0.6197(3) 0.3060(4) 0.060(2) Uani 1 1 d .
H107 H 0.9037 0.6089 0.3362 0.072 Uiso 1 1 calc R
C108 C 0.8611(5) 0.8256(3) 0.4298(3) 0.0396(17) Uani 1 1 d .
C109 C 0.9247(6) 0.8157(4) 0.4776(3) 0.058(2) Uani 1 1 d .
H109 H 0.9981 0.8274 0.4778 0.07 Uiso 1 1 calc R
C110 C 0.8829(7) 0.7888(4) 0.5253(4) 0.077(3) Uani 1 1 d .
H110 H 0.927 0.7822 0.5569 0.093 Uiso 1 1 calc R
C111 C 0.7740(7) 0.7721(4) 0.5244(4) 0.075(3) Uani 1 1 d .
H111 H 0.7443 0.7537 0.5558 0.09 Uiso 1 1 calc R
C112 C 0.7096(6) 0.7820(4) 0.4787(4) 0.070(2) Uani 1 1 d .
H112 H 0.6364 0.771 0.4792 0.084 Uiso 1 1 calc R
C113 C 0.7520(6) 0.8084(3) 0.4313(3) 0.053(2) Uani 1 1 d .
H113 H 0.7069 0.8146 0.3999 0.063 Uiso 1 1 calc R
C114 C 1.0501(5) 0.9097(3) 0.4022(3) 0.0314(15) Uani 1 1 d .
C115 C 1.1445(5) 0.8905(3) 0.3995(3) 0.0398(17) Uani 1 1 d .
H115 H 1.1446 0.8496 0.3779 0.048 Uiso 1 1 calc R
C116 C 1.2393(5) 0.9321(4) 0.4290(3) 0.051(2) Uani 1 1 d .
H116 H 1.3022 0.9186 0.4277 0.061 Uiso 1 1 calc R
C117 C 1.2400(6) 0.9922(4) 0.4596(3) 0.057(2) Uani 1 1 d .
H117 H 1.3038 1.0199 0.4788 0.068 Uiso 1 1 calc R
C118 C 1.1490(6) 1.0127(4) 0.4626(3) 0.052(2) Uani 1 1 d .
H118 H 1.1506 1.0542 0.4838 0.062 Uiso 1 1 calc R
C119 C 1.0536(5) 0.9715(3) 0.4340(3) 0.0419(17) Uani 1 1 d .
H119 H 0.9912 0.9856 0.4363 0.05 Uiso 1 1 calc R
C120 C 0.9750(6) 1.0766(3) 0.3408(3) 0.060(2) Uani 1 1 d .
H12A H 1.0429 1.0758 0.3601 0.09 Uiso 1 1 calc R
H12B H 0.9259 1.0774 0.3695 0.09 Uiso 1 1 calc R
H12C H 0.9823 1.1156 0.322 0.09 Uiso 1 1 calc R
C121 C 0.9342(5) 1.0155(3) 0.2949(3) 0.0406(17) Uani 1 1 d .
C122 C 0.9931(5) 0.9690(3) 0.2825(3) 0.0353(16) Uani 1 1 d .
H122 H 1.0572 0.9717 0.3095 0.042 Uiso 1 1 calc R
C123 C 0.9542(5) 0.9116(3) 0.2392(3) 0.0360(16) Uani 1 1 d .
H123 H 0.9919 0.8761 0.236 0.043 Uiso 1 1 calc R
C124 C 0.8511(5) 0.9005(3) 0.2082(3) 0.0363(17) Uani 1 1 d .
C125 C 0.7930(5) 0.9483(3) 0.2192(3) 0.0391(17) Uani 1 1 d .
H125 H 0.7176 0.9372 0.2034 0.047 Uiso 1 1 calc R
C126 C 0.8325(6) 1.0032(3) 0.2616(3) 0.0443(18) Uani 1 1 d .
H126 H 0.7837 1.0297 0.275 0.053 Uiso 1 1 calc R
C127 C 0.8074(6) 0.8409(3) 0.1611(3) 0.052(2) Uani 1 1 d .
H127 H 0.7305 0.8272 0.1623 0.063 Uiso 1 1 calc R
C128 C 0.8508(6) 0.7810(3) 0.1679(3) 0.058(2) Uani 1 1 d .
H12D H 0.9246 0.7912 0.1624 0.087 Uiso 1 1 calc R
H12E H 0.8122 0.7439 0.1388 0.087 Uiso 1 1 calc R
H12F H 0.8431 0.7699 0.2069 0.087 Uiso 1 1 calc R
C129 C 0.8245(8) 0.8619(4) 0.1010(3) 0.085(3) Uani 1 1 d .
H12G H 0.7825 0.8927 0.0934 0.128 Uiso 1 1 calc R
H12H H 0.8036 0.8234 0.0708 0.128 Uiso 1 1 calc R
H12I H 0.8982 0.883 0.1009 0.128 Uiso 1 1 calc R
C201 C 0.2686(5) 0.8921(3) 0.0827(3) 0.0379(17) Uani 1 1 d .
H201 H 0.3289 0.9083 0.065 0.045 Uiso 1 1 calc R
C202 C 0.1997(5) 0.8270(3) 0.0573(3) 0.0393(17) Uani 1 1 d .
C203 C 0.2301(6) 0.7886(3) 0.0119(4) 0.060(2) Uani 1 1 d .
H203 H 0.2947 0.8039 -0.0021 0.072 Uiso 1 1 calc R
C204 C 0.1633(8) 0.7263(4) -0.0134(4) 0.078(3) Uani 1 1 d .
H204 H 0.182 0.701 -0.0453 0.094 Uiso 1 1 calc R
C205 C 0.0706(8) 0.7030(4) 0.0093(4) 0.080(3) Uani 1 1 d .
H205 H 0.0267 0.6613 -0.0065 0.096 Uiso 1 1 calc R
C206 C 0.0426(7) 0.7407(4) 0.0549(4) 0.089(3) Uani 1 1 d .
H206 H -0.0203 0.7245 0.0704 0.106 Uiso 1 1 calc R
C207 C 0.1049(6) 0.8012(3) 0.0781(3) 0.061(2) Uani 1 1 d .
H207 H 0.0834 0.8265 0.1091 0.073 Uiso 1 1 calc R
C208 C 0.3980(5) 1.0403(3) 0.1026(3) 0.0336(16) Uani 1 1 d .
C209 C 0.5014(5) 1.0442(3) 0.0910(3) 0.0379(17) Uani 1 1 d .
H209 H 0.5457 1.0268 0.115 0.046 Uiso 1 1 calc R
C210 C 0.5400(5) 1.0740(3) 0.0436(3) 0.0407(17) Uani 1 1 d .
H210 H 0.6098 1.0763 0.0368 0.049 Uiso 1 1 calc R
C211 C 0.4772(6) 1.1002(3) 0.0068(3) 0.0447(18) Uani 1 1 d .
H211 H 0.5032 1.1195 -0.025 0.054 Uiso 1 1 calc R
C212 C 0.3757(7) 1.0970(3) 0.0185(3) 0.055(2) Uani 1 1 d .
H212 H 0.3321 1.1149 -0.0055 0.067 Uiso 1 1 calc R
C213 C 0.3353(5) 1.0671(3) 0.0662(3) 0.0460(19) Uani 1 1 d .
H213 H 0.2656 1.0655 0.0732 0.055 Uiso 1 1 calc R
C214 C 0.2588(5) 1.0515(3) 0.1874(3) 0.0356(16) Uani 1 1 d .
C215 C 0.1486(5) 1.0341(3) 0.1746(3) 0.0441(18) Uani 1 1 d .
H215 H 0.1138 0.9923 0.1537 0.053 Uiso 1 1 calc R
C216 C 0.0913(7) 1.0794(4) 0.1930(4) 0.066(2) Uani 1 1 d .
H216 H 0.0177 1.0681 0.1844 0.079 Uiso 1 1 calc R
C217 C 0.1431(8) 1.1408(5) 0.2240(4) 0.073(3) Uani 1 1 d .
H217 H 0.104 1.1711 0.236 0.088 Uiso 1 1 calc R
C218 C 0.2508(8) 1.1583(4) 0.2376(4) 0.073(3) Uani 1 1 d .
H218 H 0.2855 1.1998 0.259 0.087 Uiso 1 1 calc R
C219 C 0.3076(6) 1.1123(4) 0.2186(3) 0.055(2) Uani 1 1 d .
H219 H 0.3811 1.1237 0.2276 0.066 Uiso 1 1 calc R
C220 C 0.2987(6) 0.8110(3) 0.2180(4) 0.065(2) Uani 1 1 d .
H22A H 0.3469 0.8015 0.1907 0.097 Uiso 1 1 calc R
H22B H 0.2349 0.8154 0.1964 0.097 Uiso 1 1 calc R
H22C H 0.2817 0.7753 0.2408 0.097 Uiso 1 1 calc R
C221 C 0.3503(5) 0.8752(3) 0.2591(3) 0.0386(17) Uani 1 1 d .
C222 C 0.4556(6) 0.8881(4) 0.2874(3) 0.049(2) Uani 1 1 d .
H222 H 0.4998 0.8583 0.2742 0.059 Uiso 1 1 calc R
C223 C 0.5045(6) 0.9480(4) 0.3235(3) 0.053(2) Uani 1 1 d .
H223 H 0.5816 0.9587 0.3344 0.064 Uiso 1 1 calc R
C224 C 0.4506(6) 0.9996(3) 0.3343(3) 0.0452(19) Uani 1 1 d .
C225 C 0.3443(5) 0.9869(3) 0.3081(3) 0.0397(17) Uani 1 1 d .
H225 H 0.3099 1.0239 0.3085 0.048 Uiso 1 1 calc R
C226 C 0.2957(5) 0.9256(3) 0.2701(3) 0.0337(16) Uani 1 1 d .
H226 H 0.2281 0.9215 0.2459 0.04 Uiso 1 1 calc R
C227 C 0.5087(6) 1.0639(4) 0.3729(3) 0.064(2) Uani 1 1 d .
H227 H 0.575 1.0806 0.3566 0.076 Uiso 1 1 calc R
C228 C 0.5380(6) 1.0491(4) 0.4345(3) 0.081(3) Uani 1 1 d .
H22D H 0.4745 1.0339 0.4523 0.122 Uiso 1 1 calc R
H22E H 0.5815 1.0888 0.4586 0.122 Uiso 1 1 calc R
H22F H 0.5766 1.0151 0.4316 0.122 Uiso 1 1 calc R
C229 C 0.4492(8) 1.1172(4) 0.3753(4) 0.094(3) Uani 1 1 d .
H22G H 0.4342 1.1267 0.3361 0.141 Uiso 1 1 calc R
H22H H 0.4916 1.1569 0.4001 0.141 Uiso 1 1 calc R
H22I H 0.3838 1.1023 0.3914 0.141 Uiso 1 1 calc R
C301 C 0.3431(5) 0.6366(3) 0.2603(3) 0.0385(17) Uani 1 1 d .
H301 H 0.2893 0.5975 0.2513 0.046 Uiso 1 1 calc R
C302 C 0.3464(6) 0.6807(3) 0.3165(3) 0.0439(18) Uani 1 1 d .
C303 C 0.4308(5) 0.7349(3) 0.3353(3) 0.0413(17) Uani 1 1 d .
H303 H 0.4864 0.7445 0.3125 0.05 Uiso 1 1 calc R
C304 C 0.4324(6) 0.7749(3) 0.3883(3) 0.055(2) Uani 1 1 d .
H304 H 0.4901 0.8112 0.4014 0.066 Uiso 1 1 calc R
C305 C 0.3499(8) 0.7620(5) 0.4221(4) 0.088(3) Uani 1 1 d .
H305 H 0.3513 0.79 0.4574 0.105 Uiso 1 1 calc R
C306 C 0.2666(8) 0.7084(6) 0.4038(5) 0.114(4) Uani 1 1 d .
H306 H 0.2112 0.7 0.4269 0.136 Uiso 1 1 calc R
C307 C 0.2623(7) 0.6655(5) 0.3508(4) 0.086(3) Uani 1 1 d .
H307 H 0.2058 0.6282 0.3388 0.103 Uiso 1 1 calc R
C308 C 0.4533(4) 0.6497(3) 0.1107(3) 0.0280(15) Uani 1 1 d .
C309 C 0.4507(5) 0.6210(3) 0.0522(3) 0.0435(18) Uani 1 1 d .
H309 H 0.4253 0.5751 0.0413 0.052 Uiso 1 1 calc R
C310 C 0.4853(6) 0.6597(3) 0.0100(3) 0.056(2) Uani 1 1 d .
H310 H 0.4846 0.6401 -0.0289 0.067 Uiso 1 1 calc R
C311 C 0.5212(6) 0.7284(3) 0.0262(3) 0.052(2) Uani 1 1 d .
H311 H 0.5428 0.7549 -0.0023 0.063 Uiso 1 1 calc R
C312 C 0.5250(6) 0.7573(3) 0.0834(3) 0.0464(19) Uani 1 1 d .
H312 H 0.5508 0.8031 0.0943 0.056 Uiso 1 1 calc R
C313 C 0.4904(5) 0.7180(3) 0.1249(3) 0.0375(17) Uani 1 1 d .
H313 H 0.4919 0.7381 0.1637 0.045 Uiso 1 1 calc R
C314 C 0.2829(5) 0.5487(3) 0.1346(3) 0.0324(16) Uani 1 1 d .
C315 C 0.2408(5) 0.4852(3) 0.1465(3) 0.0436(18) Uani 1 1 d .
H315 H 0.2823 0.4648 0.1694 0.052 Uiso 1 1 calc R
C316 C 0.1354(6) 0.4512(3) 0.1239(4) 0.057(2) Uani 1 1 d .
H316 H 0.1073 0.4089 0.1327 0.068 Uiso 1 1 calc R
C317 C 0.0737(6) 0.4800(4) 0.0892(3) 0.055(2) Uani 1 1 d .
H317 H 0.0044 0.4572 0.074 0.066 Uiso 1 1 calc R
C318 C 0.1158(6) 0.5427(4) 0.0772(3) 0.056(2) Uani 1 1 d .
H318 H 0.0747 0.5623 0.0533 0.067 Uiso 1 1 calc R
C319 C 0.2182(5) 0.5772(3) 0.0997(3) 0.0452(18) Uani 1 1 d .
H319 H 0.2445 0.6201 0.0916 0.054 Uiso 1 1 calc R
C320 C 0.6414(6) 0.6323(3) 0.3249(3) 0.058(2) Uani 1 1 d .
H32A H 0.6047 0.6669 0.3227 0.086 Uiso 1 1 calc R
H32B H 0.7072 0.6497 0.3504 0.086 Uiso 1 1 calc R
H32C H 0.5982 0.5961 0.3405 0.086 Uiso 1 1 calc R
C321 C 0.6637(5) 0.6075(3) 0.2640(3) 0.0352(16) Uani 1 1 d .
C322 C 0.6942(5) 0.5461(3) 0.2516(3) 0.0388(17) Uani 1 1 d .
H322 H 0.6865 0.5158 0.2811 0.047 Uiso 1 1 calc R
C323 C 0.7116(5) 0.5222(3) 0.1951(3) 0.0365(17) Uani 1 1 d .
H323 H 0.7143 0.4754 0.1864 0.044 Uiso 1 1 calc R
C324 C 0.6999(5) 0.5572(3) 0.1464(3) 0.0320(16) Uani 1 1 d .
C325 C 0.6758(5) 0.6187(3) 0.1591(3) 0.0331(16) Uani 1 1 d .
H325 H 0.6557 0.6402 0.1259 0.04 Uiso 1 1 calc R
C326 C 0.6584(5) 0.6436(3) 0.2157(3) 0.0365(17) Uani 1 1 d .
H326 H 0.6277 0.6823 0.2205 0.044 Uiso 1 1 calc R
C327 C 0.7200(5) 0.5286(3) 0.0858(3) 0.0485(19) Uani 1 1 d .
H327 H 0.6842 0.4809 0.0791 0.058 Uiso 1 1 calc R
C328 C 0.8379(8) 0.5342(7) 0.0876(5) 0.147(5) Uani 1 1 d .
H32D H 0.851 0.5068 0.0535 0.22 Uiso 1 1 calc R
H32E H 0.8631 0.5196 0.123 0.22 Uiso 1 1 calc R
H32F H 0.8746 0.5798 0.0876 0.22 Uiso 1 1 calc R
C329 C 0.6829(8) 0.5568(5) 0.0357(4) 0.104(3) Uani 1 1 d .
H32G H 0.6073 0.5507 0.0335 0.157 Uiso 1 1 calc R
H32H H 0.6999 0.5347 -0.0003 0.157 Uiso 1 1 calc R
H32I H 0.7169 0.6035 0.0406 0.157 Uiso 1 1 calc R
N1 N 0.8446(4) 0.2186(2) 0.2312(2) 0.0349(13) Uani 1 1 d .
N2 N 0.9617(4) 0.7969(2) 0.3262(2) 0.0345(13) Uani 1 1 d .
N3 N 0.2501(4) 0.9278(2) 0.1278(2) 0.0316(13) Uani 1 1 d .
N4 N 0.4091(4) 0.6489(2) 0.2237(2) 0.0321(13) Uani 1 1 d .
P1 P 0.85419(13) 0.28749(8) 0.28150(8) 0.0328(4) Uani 1 1 d .
P2 P 0.92264(13) 0.85816(8) 0.36683(7) 0.0321(4) Uani 1 1 d .
P3 P 0.34155(13) 0.99825(7) 0.16111(7) 0.0298(4) Uani 1 1 d .
P4 P 0.41693(13) 0.59512(7) 0.16440(7) 0.0301(4) Uani 1 1 d .
Cl1 Cl 0.81704(16) 0.37183(9) 0.17804(8) 0.0569(5) Uani 1 1 d .
Cl2 Cl 0.80890(13) 0.43151(8) 0.32438(8) 0.0493(5) Uani 1 1 d .
Cl3 Cl 0.69015(13) 0.81832(8) 0.28625(7) 0.0420(4) Uani 1 1 d .
Cl4 Cl 0.76800(13) 0.95936(8) 0.38792(7) 0.0425(4) Uani 1 1 d .
Cl5 Cl 0.51106(13) 0.91140(7) 0.15789(7) 0.0404(4) Uani 1 1 d .
Cl6 Cl 0.58526(13) 1.06544(7) 0.23645(7) 0.0394(4) Uani 1 1 d .
Cl7 Cl 0.46940(13) 0.45133(7) 0.11515(8) 0.0424(4) Uani 1 1 d .
Cl8 Cl 0.43852(13) 0.49779(8) 0.25939(7) 0.0421(4) Uani 1 1 d .
Ru1 Ru 0.71572(4) 0.33385(2) 0.25614(2) 0.03689(16) Uani 1 1 d .
Ru2 Ru 0.84032(4) 0.91428(2) 0.30377(2) 0.03013(15) Uani 1 1 d .
Ru3 Ru 0.44217(4) 0.96881(2) 0.23663(2) 0.02870(15) Uani 1 1 d .
Ru4 Ru 0.55174(4) 0.54520(2) 0.19020(2) 0.02874(15) Uani 1 1 d .

loop_
_atom_site_aniso_label
_atom_site_aniso_U_11
_atom_site_aniso_U_22
_atom_site_aniso_U_33
_atom_site_aniso_U_23
_atom_site_aniso_U_13
_atom_site_aniso_U_12
C1 0.036(4) 0.030(4) 0.063(5) 0.008(4) -0.004(4) 0.013(3)
C2 0.050(5) 0.032(4) 0.048(5) 0.001(3) -0.007(4) 0.024(4)
C3 0.071(6) 0.054(5) 0.057(5) 0.013(4) 0.020(5) 0.024(4)
C4 0.078(7) 0.079(6) 0.056(6) 0.004(5) 0.023(5) 0.040(5)
C5 0.091(7) 0.055(5) 0.071(6) -0.013(4) -0.011(5) 0.031(5)
C7 0.044(5) 0.040(4) 0.049(5) -0.004(3) 0.001(4) 0.019(4)
C8 0.036(4) 0.029(4) 0.046(4) 0.006(3) 0.001(3) 0.013(3)
C9 0.045(5) 0.053(5) 0.081(6) 0.032(4) 0.000(4) 0.004(4)
C10 0.028(5) 0.092(7) 0.128(8) 0.062(6) 0.003(5) 0.004(5)
C11 0.033(5) 0.080(6) 0.119(8) 0.036(6) 0.010(5) -0.004(5)
C12 0.044(5) 0.049(5) 0.106(7) 0.030(5) 0.015(5) -0.010(4)
C13 0.042(5) 0.041(4) 0.072(5) 0.023(4) 0.014(4) 0.015(4)
C14 0.025(4) 0.029(4) 0.044(4) 0.012(3) 0.007(3) 0.014(3)
C15 0.033(4) 0.043(4) 0.056(5) 0.022(4) -0.003(3) 0.008(3)
C16 0.027(4) 0.064(5) 0.093(7) 0.050(5) 0.015(4) 0.019(4)
C17 0.047(5) 0.096(7) 0.064(6) 0.038(5) 0.017(4) 0.037(5)
C18 0.082(6) 0.059(6) 0.050(5) 0.007(4) 0.020(4) 0.015(5)
C19 0.062(5) 0.052(5) 0.048(5) 0.012(4) 0.021(4) 0.019(4)
C20 0.110(9) 0.100(8) 0.101(9) -0.027(6) -0.046(7) 0.029(7)
C21 0.049(5) 0.046(5) 0.084(7) -0.002(5) -0.021(4) 0.009(4)
C22 0.032(4) 0.022(4) 0.104(7) 0.018(4) -0.008(4) 0.003(3)
C23 0.019(4) 0.049(5) 0.087(7) 0.027(4) 0.008(4) 0.016(3)
C24 0.027(4) 0.051(5) 0.075(6) 0.015(4) 0.001(4) 0.011(4)
C25 0.027(4) 0.032(4) 0.108(7) -0.006(5) -0.009(5) 0.008(3)
C26 0.036(5) 0.042(5) 0.103(7) 0.026(5) -0.027(5) 0.006(4)
C27 0.039(5) 0.106(7) 0.100(8) 0.007(6) 0.022(5) 0.023(5)
C28 0.081(8) 0.216(13) 0.082(8) 0.014(8) 0.017(6) 0.052(8)
C29 0.069(8) 0.209(13) 0.153(12) -0.015(10) 0.047(8) 0.049(8)
C101 0.035(4) 0.044(5) 0.050(5) 0.006(4) 0.009(3) 0.012(4)
C102 0.020(4) 0.031(4) 0.064(5) 0.003(4) -0.001(4) 0.011(3)
C103 0.051(5) 0.036(4) 0.079(6) 0.008(4) 0.018(5) 0.014(4)
C104 0.074(6) 0.057(6) 0.072(6) -0.004(4) 0.015(5) 0.036(5)
C105 0.066(6) 0.036(5) 0.091(7) -0.030(4) -0.005(5) 0.029(4)
C106 0.070(3) 0.069(3) 0.071(3) 0.0105(11) 0.0084(11) 0.0173(11)
C107 0.043(5) 0.042(5) 0.096(6) 0.004(4) 0.019(4) 0.010(4)
C108 0.040(5) 0.037(4) 0.044(4) 0.004(3) 0.002(4) 0.016(3)
C109 0.044(5) 0.080(6) 0.060(5) 0.028(4) 0.009(4) 0.025(4)
C110 0.072(7) 0.120(7) 0.056(6) 0.046(5) 0.010(5) 0.036(6)
C111 0.062(6) 0.109(7) 0.068(6) 0.048(5) 0.021(5) 0.024(5)
C112 0.045(5) 0.102(7) 0.069(6) 0.037(5) 0.018(5) 0.012(5)
C113 0.036(5) 0.068(5) 0.059(5) 0.020(4) 0.007(4) 0.019(4)
C114 0.027(4) 0.044(4) 0.031(4) 0.006(3) 0.008(3) 0.022(3)
C115 0.036(5) 0.047(4) 0.040(4) 0.010(3) 0.005(3) 0.017(4)
C116 0.027(5) 0.081(6) 0.053(5) 0.021(4) 0.009(4) 0.022(4)
C117 0.030(5) 0.077(6) 0.056(5) 0.005(4) 0.000(4) 0.003(4)
C118 0.050(5) 0.054(5) 0.048(5) -0.008(4) -0.002(4) 0.016(4)
C119 0.026(4) 0.054(5) 0.048(4) 0.002(4) 0.006(3) 0.016(4)
C120 0.077(6) 0.033(4) 0.067(5) -0.006(4) 0.006(4) 0.013(4)
C121 0.045(5) 0.032(4) 0.049(4) 0.012(3) 0.015(4) 0.012(4)
C122 0.031(4) 0.044(4) 0.034(4) 0.013(3) 0.003(3) 0.012(3)
C123 0.041(4) 0.037(4) 0.037(4) 0.009(3) 0.015(3) 0.017(3)
C124 0.039(4) 0.040(4) 0.028(4) 0.006(3) 0.007(3) 0.005(3)
C125 0.035(4) 0.039(4) 0.047(4) 0.013(4) -0.004(3) 0.017(4)
C126 0.051(5) 0.046(4) 0.050(5) 0.018(4) 0.013(4) 0.031(4)
C127 0.041(5) 0.065(5) 0.047(5) 0.001(4) -0.002(4) 0.014(4)
C128 0.071(6) 0.044(5) 0.047(5) -0.007(4) 0.007(4) -0.002(4)
C129 0.117(8) 0.094(7) 0.039(5) -0.002(4) -0.017(5) 0.034(6)
C201 0.028(4) 0.037(4) 0.048(5) 0.009(4) 0.006(3) 0.006(3)
C202 0.042(5) 0.034(4) 0.039(4) 0.002(3) 0.003(4) 0.007(4)
C203 0.055(5) 0.048(5) 0.073(6) -0.002(4) 0.019(4) 0.005(4)
C204 0.112(8) 0.049(5) 0.069(6) -0.020(4) 0.011(6) 0.028(6)
C205 0.075(7) 0.046(5) 0.106(8) 0.006(5) 0.009(6) -0.010(5)
C206 0.093(7) 0.056(6) 0.096(7) -0.034(5) 0.047(6) -0.010(5)
C207 0.061(6) 0.043(5) 0.064(5) -0.019(4) 0.009(5) 0.001(4)
C208 0.029(4) 0.028(4) 0.043(4) 0.008(3) -0.003(3) 0.008(3)
C209 0.051(5) 0.026(4) 0.041(4) 0.009(3) 0.008(4) 0.015(3)
C210 0.040(4) 0.038(4) 0.048(4) 0.017(3) 0.010(4) 0.011(3)
C211 0.046(5) 0.042(4) 0.041(4) 0.012(3) -0.002(4) 0.000(4)
C212 0.074(6) 0.042(4) 0.048(5) 0.025(4) -0.017(4) 0.008(4)
C213 0.032(4) 0.051(4) 0.056(5) 0.021(4) -0.005(4) 0.011(3)
C214 0.044(5) 0.033(4) 0.035(4) 0.008(3) 0.005(3) 0.017(3)
C215 0.034(5) 0.055(5) 0.054(5) 0.026(4) 0.012(4) 0.021(4)
C216 0.054(5) 0.076(6) 0.092(7) 0.042(5) 0.026(5) 0.042(5)
C217 0.092(8) 0.078(7) 0.081(7) 0.029(5) 0.038(6) 0.064(6)
C218 0.096(8) 0.056(5) 0.069(6) -0.006(4) -0.004(5) 0.040(6)
C219 0.062(5) 0.052(5) 0.059(5) 0.006(4) -0.004(4) 0.035(4)
C220 0.059(5) 0.039(5) 0.101(7) 0.026(4) 0.015(5) 0.012(4)
C221 0.032(4) 0.033(4) 0.054(5) 0.022(3) 0.005(4) 0.006(3)
C222 0.041(5) 0.048(5) 0.074(5) 0.044(4) 0.019(4) 0.017(4)
C223 0.028(4) 0.074(6) 0.058(5) 0.043(4) 0.000(4) -0.004(4)
C224 0.050(5) 0.058(5) 0.027(4) 0.018(3) 0.003(4) 0.008(4)
C225 0.035(4) 0.050(4) 0.038(4) 0.023(3) 0.009(3) 0.009(3)
C226 0.028(4) 0.038(4) 0.035(4) 0.016(3) -0.004(3) 0.006(3)
C227 0.051(5) 0.084(6) 0.033(4) 0.007(4) 0.000(4) -0.026(5)
C228 0.054(6) 0.124(8) 0.050(5) 0.010(5) -0.003(4) -0.003(5)
C229 0.146(10) 0.053(6) 0.063(6) -0.007(4) -0.016(6) 0.004(6)
C301 0.037(4) 0.036(4) 0.044(5) 0.001(3) 0.001(4) 0.018(3)
C302 0.049(5) 0.045(4) 0.041(4) 0.001(4) 0.009(4) 0.020(4)
C303 0.048(5) 0.041(4) 0.037(4) 0.007(3) 0.011(3) 0.012(4)
C304 0.064(6) 0.044(5) 0.054(5) -0.007(4) -0.009(4) 0.021(4)
C305 0.088(7) 0.095(7) 0.072(7) -0.028(5) 0.036(6) 0.019(6)
C306 0.093(8) 0.136(9) 0.093(8) -0.023(7) 0.062(7) -0.006(8)
C307 0.067(6) 0.105(7) 0.065(6) -0.023(5) 0.030(5) -0.009(5)
C308 0.026(4) 0.029(4) 0.034(4) 0.003(3) 0.010(3) 0.015(3)
C309 0.067(5) 0.029(4) 0.038(4) 0.006(3) 0.013(4) 0.016(4)
C310 0.081(6) 0.041(5) 0.048(5) 0.001(4) 0.025(4) 0.016(4)
C311 0.065(5) 0.049(5) 0.048(5) 0.021(4) 0.017(4) 0.013(4)
C312 0.070(5) 0.024(4) 0.051(5) 0.008(4) 0.011(4) 0.020(4)
C313 0.051(5) 0.029(4) 0.037(4) -0.001(3) 0.008(3) 0.020(3)
C314 0.028(4) 0.030(4) 0.039(4) -0.007(3) 0.004(3) 0.014(3)
C315 0.031(4) 0.040(4) 0.058(5) -0.007(3) 0.000(4) 0.016(4)
C316 0.049(5) 0.031(4) 0.081(6) -0.008(4) 0.003(4) 0.004(4)
C317 0.028(4) 0.060(5) 0.069(6) -0.016(4) -0.008(4) 0.012(4)
C318 0.034(5) 0.073(6) 0.065(5) 0.006(4) 0.000(4) 0.028(4)
C319 0.035(5) 0.051(4) 0.053(5) 0.006(4) 0.006(4) 0.019(4)
C320 0.061(5) 0.053(5) 0.055(5) -0.006(4) -0.004(4) 0.018(4)
C321 0.022(4) 0.033(4) 0.047(4) 0.005(3) 0.002(3) 0.003(3)
C322 0.024(4) 0.037(4) 0.057(5) 0.015(3) -0.004(3) 0.010(3)
C323 0.022(4) 0.029(4) 0.059(5) 0.005(4) 0.004(3) 0.008(3)
C324 0.024(4) 0.033(4) 0.040(4) 0.007(3) 0.009(3) 0.008(3)
C325 0.029(4) 0.024(4) 0.048(5) 0.004(3) 0.005(3) 0.010(3)
C326 0.025(4) 0.022(3) 0.062(5) 0.002(3) 0.000(3) 0.009(3)
C327 0.034(4) 0.050(4) 0.060(5) 0.003(4) 0.015(4) 0.007(4)
C328 0.095(9) 0.291(17) 0.076(8) 0.012(9) 0.046(7) 0.088(10)
C329 0.121(9) 0.130(9) 0.081(8) 0.012(6) 0.024(7) 0.066(7)
N1 0.028(3) 0.037(3) 0.048(4) 0.009(3) 0.005(3) 0.023(3)
N2 0.032(3) 0.029(3) 0.044(3) 0.002(2) 0.007(3) 0.012(3)
N3 0.030(3) 0.027(3) 0.040(3) 0.010(3) 0.002(3) 0.009(2)
N4 0.037(3) 0.029(3) 0.036(3) 0.006(2) 0.012(3) 0.016(3)
P1 0.0309(10) 0.0246(9) 0.0454(11) 0.0089(8) 0.0025(8) 0.0110(8)
P2 0.0280(10) 0.0348(10) 0.0367(10) 0.0046(8) 0.0041(8) 0.0149(8)
P3 0.0270(10) 0.0285(9) 0.0356(10) 0.0077(7) 0.0014(8) 0.0096(8)
P4 0.0313(10) 0.0246(9) 0.0367(10) 0.0023(7) 0.0054(8) 0.0124(8)
Cl1 0.0713(14) 0.0482(11) 0.0617(13) 0.0216(9) 0.0121(10) 0.0270(10)
Cl2 0.0424(11) 0.0324(9) 0.0692(13) -0.0035(8) 0.0008(9) 0.0098(8)
Cl3 0.0342(10) 0.0374(9) 0.0496(11) 0.0017(8) 0.0037(8) 0.0023(8)
Cl4 0.0398(10) 0.0482(10) 0.0426(10) -0.0007(8) 0.0050(8) 0.0214(8)
Cl5 0.0419(10) 0.0376(9) 0.0463(10) 0.0057(8) 0.0046(8) 0.0194(8)
Cl6 0.0369(10) 0.0337(9) 0.0443(10) 0.0126(7) 0.0031(8) -0.0003(8)
Cl7 0.0367(10) 0.0298(9) 0.0565(11) -0.0070(8) 0.0061(8) 0.0074(8)
Cl8 0.0400(10) 0.0390(9) 0.0520(11) 0.0160(8) 0.0137(8) 0.0111(8)
Ru1 0.0339(3) 0.0237(3) 0.0542(4) 0.0084(2) -0.0028(3) 0.0111(2)
Ru2 0.0261(3) 0.0294(3) 0.0363(3) 0.0027(2) 0.0018(2) 0.0118(2)
Ru3 0.0245(3) 0.0283(3) 0.0358(3) 0.0127(2) 0.0021(2) 0.0079(2)
Ru4 0.0266(3) 0.0205(3) 0.0406(3) 0.0036(2) 0.0054(2) 0.0089(2)

loop_
_atom_type_symbol
_atom_type_description
_atom_type_scat_dispersion_real
_atom_type_scat_dispersion_imag
_atom_type_scat_source
C C 0.0033 0.0016 'International Tables Vol C Tables 4.2.6.8 and 6.1.1.4'
H H 0 0 'International Tables Vol C Tables 4.2.6.8 and 6.1.1.4'
N N 0.0061 0.0033 'International Tables Vol C Tables 4.2.6.8 and 6.1.1.4'
P P 0.1023 0.0942 'International Tables Vol C Tables 4.2.6.8 and 6.1.1.4'
Cl Cl 0.1484 0.1585 'International Tables Vol C Tables 4.2.6.8 and 6.1.1.4'
Ru Ru -1.2594 0.8363 'International Tables Vol C Tables 4.2.6.8 and 6.1.1.4'

loop_
_geom_angle_atom_site_label_1
_geom_angle_atom_site_label_2
_geom_angle_atom_site_label_3
_geom_angle
N1 C1 C2 122.4(6)
N1 C1 H1 118.8
C2 C1 H1 118.8
C7 C2 C3 120.8(6)
C7 C2 C1 120.6(7)
C3 C2 C1 118.5(7)
C4 C3 C2 118.8(7)
C4 C3 H3 120.6
C2 C3 H3 120.6
C5 C4 C3 120.7(8)
C5 C4 H4 119.6
C3 C4 H4 119.6
C4 C5 C6 119.9(8)
C4 C5 H5 120
C6 C5 H5 120
C7 C6 C5 120.8(8)
C7 C6 H6 119.6
C5 C6 H6 119.6
C6 C7 C2 118.9(7)
C6 C7 H7 120.6
C2 C7 H7 120.6
C13 C8 C9 118.3(6)
C13 C8 P1 123.9(5)
C9 C8 P1 117.7(5)
C10 C9 C8 121.3(7)
C10 C9 H9 119.3
C8 C9 H9 119.3
C11 C10 C9 120.2(8)
C11 C10 H10 119.9
C9 C10 H10 119.9
C10 C11 C12 119.5(7)
C10 C11 H11 120.3
C12 C11 H11 120.3
C11 C12 C13 120.5(7)
C11 C12 H12 119.7
C13 C12 H12 119.7
C8 C13 C12 120.0(7)
C8 C13 H13 120
C12 C13 H13 120
C15 C14 C19 118.3(6)
C15 C14 P1 122.2(5)
C19 C14 P1 119.5(5)
C14 C15 C16 120.4(7)
C14 C15 H15 119.8
C16 C15 H15 119.8
C15 C16 C17 119.0(7)
C15 C16 H16 120.5
C17 C16 H16 120.5
C18 C17 C16 121.2(7)
C18 C17 H17 119.4
C16 C17 H17 119.4
C19 C18 C17 118.0(7)
C19 C18 H18 121
C17 C18 H18 121
C18 C19 C14 123.1(7)
C18 C19 H19 118.5
C14 C19 H19 118.5
C21 C20 H20A 109.5
C21 C20 H20B 109.5
H20A C20 H20B 109.5
C21 C20 H20C 109.5
H20A C20 H20C 109.5
H20B C20 H20C 109.5
C22 C21 C26 114.4(8)
C22 C21 C20 122.7(8)
C26 C21 C20 122.9(8)
C22 C21 Ru1 69.9(4)
C26 C21 Ru1 72.0(4)
C20 C21 Ru1 128.7(6)
C23 C22 C21 122.9(7)
C23 C22 Ru1 72.5(4)
C21 C22 Ru1 72.1(4)
C23 C22 H22 118
C21 C22 H22 118
Ru1 C22 H22 118
C24 C23 C22 120.3(7)
C24 C23 Ru1 72.1(4)
C22 C23 Ru1 70.1(4)
C24 C23 H23 119.2
C22 C23 H23 119.2
Ru1 C23 H23 119.2
C23 C24 C25 118.9(7)
C23 C24 C27 121.7(8)
C25 C24 C27 119.1(7)
C23 C24 Ru1 71.3(4)
C25 C24 Ru1 73.4(4)
C27 C24 Ru1 132.1(5)
C26 C25 C24 120.6(7)
C26 C25 Ru1 71.0(4)
C24 C25 Ru1 69.7(4)
C26 C25 H25 118.7
C24 C25 H25 118.7
Ru1 C25 H25 118.7
C25 C26 C21 122.6(7)
C25 C26 Ru1 73.5(4)
C21 C26 Ru1 69.8(4)
C25 C26 H26 117.9
C21 C26 H26 117.9
Ru1 C26 H26 117.9
C24 C27 C28 115.2(8)
C24 C27 C29 106.9(7)
C28 C27 C29 110.1(9)
C24 C27 H27 108.1
C28 C27 H27 108.1
C29 C27 H27 108.1
C27 C28 H28A 109.5
C27 C28 H28B 109.5
H28A C28 H28B 109.5
C27 C28 H28C 109.5
H28A C28 H28C 109.5
H28B C28 H28C 109.5
C27 C29 H29A 109.5
C27 C29 H29B 109.5
H29A C29 H29B 109.5
C27 C29 H29C 109.5
H29A C29 H29C 109.5
H29B C29 H29C 109.5
N2 C101 C102 121.9(6)
N2 C101 H101 119.1
C102 C101 H101 119.1
C103 C102 C107 120.7(6)
C103 C102 C101 121.6(6)
C107 C102 C101 117.7(7)
C102 C103 C104 121.9(7)
C102 C103 H103 119.1
C104 C103 H103 119.1
C103 C104 C105 117.2(8)
C103 C104 H104 121.4
C105 C104 H104 121.4
C106 C105 C104 120.6(7)
C106 C105 H105 119.7
C104 C105 H105 119.7
C107 C106 C105 121.1(8)
C107 C106 H106 119.4
C105 C106 H106 119.4
C106 C107 C102 118.5(8)
C106 C107 H107 120.8
C102 C107 H107 120.8
C109 C108 C113 117.3(7)
C109 C108 P2 119.6(5)
C113 C108 P2 123.1(5)
C108 C109 C110 122.3(7)
C108 C109 H109 118.8
C110 C109 H109 118.8
C111 C110 C109 118.0(8)
C111 C110 H110 121
C109 C110 H110 121
C112 C111 C110 121.1(8)
C112 C111 H111 119.4
C110 C111 H111 119.4
C111 C112 C113 120.4(8)
C111 C112 H112 119.8
C113 C112 H112 119.8
C112 C113 C108 120.8(7)
C112 C113 H113 119.6
C108 C113 H113 119.6
C115 C114 C119 118.2(6)
C115 C114 P2 123.5(5)
C119 C114 P2 118.4(5)
C114 C115 C116 120.3(6)
C114 C115 H115 119.9
C116 C115 H115 119.9
C117 C116 C115 120.1(7)
C117 C116 H116 119.9
C115 C116 H116 119.9
C116 C117 C118 121.0(7)
C116 C117 H117 119.5
C118 C117 H117 119.5
C117 C118 C119 119.7(7)
C117 C118 H118 120.2
C119 C118 H118 120.2
C114 C119 C118 120.7(6)
C114 C119 H119 119.6
C118 C119 H119 119.6
C121 C120 H12A 109.5
C121 C120 H12B 109.5
H12A C120 H12B 109.5
C121 C120 H12C 109.5
H12A C120 H12C 109.5
H12B C120 H12C 109.5
C122 C121 C126 117.0(6)
C122 C121 C120 122.3(6)
C126 C121 C120 120.7(6)
C122 C121 Ru2 70.0(3)
C126 C121 Ru2 71.2(4)
C120 C121 Ru2 130.1(5)
C121 C122 C123 122.0(6)
C121 C122 Ru2 73.3(4)
C123 C122 Ru2 71.5(3)
C121 C122 H122 118.5
C123 C122 H122 118.5
Ru2 C122 H122 118.5
C122 C123 C124 119.0(6)
C122 C123 Ru2 70.8(4)
C124 C123 Ru2 71.2(4)
C122 C123 H123 120
C124 C123 H123 120
Ru2 C123 H123 120
C125 C124 C123 119.2(6)
C125 C124 C127 120.0(6)
C123 C124 C127 120.7(6)
C125 C124 Ru2 73.2(4)
C123 C124 Ru2 71.1(3)
C127 C124 Ru2 130.8(5)
C126 C125 C124 120.5(6)
C126 C125 Ru2 71.5(4)
C124 C125 Ru2 69.9(3)
C126 C125 H125 119
C124 C125 H125 119
Ru2 C125 H125 119
C125 C126 C121 122.3(6)
C125 C126 Ru2 72.7(4)
C121 C126 Ru2 71.5(3)
C125 C126 H126 118.2
C121 C126 H126 118.2
Ru2 C126 H126 118.2
C124 C127 C128 115.5(6)
C124 C127 C129 108.6(6)
C128 C127 C129 110.4(6)
C124 C127 H127 107.3
C128 C127 H127 107.3
C129 C127 H127 107.3
C127 C128 H12D 109.5
C127 C128 H12E 109.5
H12D C128 H12E 109.5
C127 C128 H12F 109.5
H12D C128 H12F 109.5
H12E C128 H12F 109.5
C127 C129 H12G 109.5
C127 C129 H12H 109.5
H12G C129 H12H 109.5
C127 C129 H12I 109.5
H12G C129 H12I 109.5
H12H C129 H12I 109.5
N3 C201 C202 123.1(6)
N3 C201 H201 118.5
C202 C201 H201 118.5
C203 C202 C207 118.0(6)
C203 C202 C201 119.7(7)
C207 C202 C201 122.3(6)
C202 C203 C204 119.9(7)
C202 C203 H203 120
C204 C203 H203 120
C205 C204 C203 119.5(8)
C205 C204 H204 120.3
C203 C204 H204 120.3
C206 C205 C204 120.0(8)
C206 C205 H205 120
C204 C205 H205 120
C207 C206 C205 120.7(8)
C207 C206 H206 119.6
C205 C206 H206 119.6
C206 C207 C202 121.8(7)
C206 C207 H207 119.1
C202 C207 H207 119.1
C213 C208 C209 117.9(6)
C213 C208 P3 119.5(5)
C209 C208 P3 122.5(5)
C208 C209 C210 120.6(6)
C208 C209 H209 119.7
C210 C209 H209 119.7
C211 C210 C209 121.6(7)
C211 C210 H210 119.2
C209 C210 H210 119.2
C212 C211 C210 117.8(6)
C212 C211 H211 121.1
C210 C211 H211 121.1
C211 C212 C213 121.5(6)
C211 C212 H212 119.3
C213 C212 H212 119.3
C208 C213 C212 120.6(7)
C208 C213 H213 119.7
C212 C213 H213 119.7
C219 C214 C215 119.1(6)
C219 C214 P3 117.8(5)
C215 C214 P3 123.0(5)
C216 C215 C214 119.6(7)
C216 C215 H215 120.2
C214 C215 H215 120.2
C217 C216 C215 120.0(8)
C217 C216 H216 120
C215 C216 H216 120
C218 C217 C216 121.1(8)
C218 C217 H217 119.4
C216 C217 H217 119.4
C217 C218 C219 118.3(8)
C217 C218 H218 120.8
C219 C218 H218 120.8
C214 C219 C218 121.9(7)
C214 C219 H219 119.1
C218 C219 H219 119.1
C221 C220 H22A 109.5
C221 C220 H22B 109.5
H22A C220 H22B 109.5
C221 C220 H22C 109.5
H22A C220 H22C 109.5
H22B C220 H22C 109.5
C226 C221 C222 117.2(6)
C226 C221 C220 121.1(6)
C222 C221 C220 121.7(6)
C226 C221 Ru3 70.1(3)
C222 C221 Ru3 71.6(3)
C220 C221 Ru3 128.1(5)
C223 C222 C221 121.9(7)
C223 C222 Ru3 72.4(4)
C221 C222 Ru3 70.8(3)
C223 C222 H222 118.3
C221 C222 H222 118.3
Ru3 C222 H222 118.3
C222 C223 C224 121.4(6)
C222 C223 Ru3 71.0(4)
C224 C223 Ru3 71.9(4)
C222 C223 H223 118.6
C224 C223 H223 118.6
Ru3 C223 H223 118.6
C225 C224 C223 117.6(6)
C225 C224 C227 123.5(7)
C223 C224 C227 118.9(7)
C225 C224 Ru3 70.6(4)
C223 C224 Ru3 70.7(4)
C227 C224 Ru3 130.0(5)
C224 C225 C226 120.3(6)
C224 C225 Ru3 72.3(4)
C226 C225 Ru3 69.2(4)
C224 C225 H225 119.1
C226 C225 H225 119.1
Ru3 C225 H225 119.1
C221 C226 C225 121.6(6)
C221 C226 Ru3 72.1(4)
C225 C226 Ru3 72.8(4)
C221 C226 H226 118.8
C225 C226 H226 118.8
Ru3 C226 H226 118.8
C229 C227 C224 114.2(7)
C229 C227 C228 111.4(7)
C224 C227 C228 108.5(6)
C229 C227 H227 107.5
C224 C227 H227 107.5
C228 C227 H227 107.5
C227 C228 H22D 109.5
C227 C228 H22E 109.5
H22D C228 H22E 109.5
C227 C228 H22F 109.5
H22D C228 H22F 109.5
H22E C228 H22F 109.5
C227 C229 H22G 109.5
C227 C229 H22H 109.5
H22G C229 H22H 109.5
C227 C229 H22I 109.5
H22G C229 H22I 109.5
H22H C229 H22I 109.5
N4 C301 C302 123.7(6)
N4 C301 H301 118.1
C302 C301 H301 118.1
C303 C302 C307 120.8(7)
C303 C302 C301 120.6(6)
C307 C302 C301 118.6(7)
C302 C303 C304 119.4(7)
C302 C303 H303 120.3
C304 C303 H303 120.3
C303 C304 C305 121.0(7)
C303 C304 H304 119.5
C305 C304 H304 119.5
C306 C305 C304 119.8(8)
C306 C305 H305 120.1
C304 C305 H305 120.1
C305 C306 C307 121.3(8)
C305 C306 H306 119.3
C307 C306 H306 119.3
C306 C307 C302 117.7(8)
C306 C307 H307 121.2
C302 C307 H307 121.2
C313 C308 C309 117.8(6)
C313 C308 P4 123.9(5)
C309 C308 P4 118.1(4)
C310 C309 C308 120.8(6)
C310 C309 H309 119.6
C308 C309 H309 119.6
C309 C310 C311 119.3(7)
C309 C310 H310 120.3
C311 C310 H310 120.3
C312 C311 C310 120.6(6)
C312 C311 H311 119.7
C310 C311 H311 119.7
C311 C312 C313 119.3(6)
C311 C312 H312 120.4
C313 C312 H312 120.4
C312 C313 C308 122.1(6)
C312 C313 H313 119
C308 C313 H313 119
C315 C314 C319 118.1(6)
C315 C314 P4 121.6(5)
C319 C314 P4 120.3(5)
C314 C315 C316 120.2(7)
C314 C315 H315 119.9
C316 C315 H315 119.9
C317 C316 C315 120.7(7)
C317 C316 H316 119.6
C315 C316 H316 119.6
C318 C317 C316 118.9(6)
C318 C317 H317 120.5
C316 C317 H317 120.5
C317 C318 C319 121.2(7)
C317 C318 H318 119.4
C319 C318 H318 119.4
C318 C319 C314 120.9(7)
C318 C319 H319 119.6
C314 C319 H319 119.6
C321 C320 H32A 109.5
C321 C320 H32B 109.5
H32A C320 H32B 109.5
C321 C320 H32C 109.5
H32A C320 H32C 109.5
H32B C320 H32C 109.5
C326 C321 C322 115.9(6)
C326 C321 C320 122.8(6)
C322 C321 C320 121.2(6)
C326 C321 Ru4 70.2(3)
C322 C321 Ru4 72.5(3)
C320 C321 Ru4 128.3(4)
C323 C322 C321 121.3(6)
C323 C322 Ru4 72.7(4)
C321 C322 Ru4 69.7(3)
C323 C322 H322 118.6
C321 C322 H322 118.6
Ru4 C322 H322 118.6
C322 C323 C324 121.9(6)
C322 C323 Ru4 71.3(4)
C324 C323 Ru4 70.9(3)
C322 C323 H323 118.2
C324 C323 H323 118.2
Ru4 C323 H323 118.2
C325 C324 C323 116.7(6)
C325 C324 C327 123.8(6)
C323 C324 C327 119.4(6)
C325 C324 Ru4 70.1(4)
C323 C324 Ru4 71.9(3)
C327 C324 Ru4 131.5(4)
C326 C325 C324 122.1(6)
C326 C325 Ru4 70.5(3)
C324 C325 Ru4 73.3(3)
C326 C325 H325 118.3
C324 C325 H325 118.3
Ru4 C325 H325 118.3
C325 C326 C321 121.9(6)
C325 C326 Ru4 72.3(3)
C321 C326 Ru4 71.7(3)
C325 C326 H326 118.5
C321 C326 H326 118.5
Ru4 C326 H326 118.5
C329 C327 C324 117.0(7)
C329 C327 C328 110.0(8)
C324 C327 C328 107.7(6)
C329 C327 H327 107.2
C324 C327 H327 107.2
C328 C327 H327 107.2
C327 C328 H32D 109.5
C327 C328 H32E 109.5
H32D C328 H32E 109.5
C327 C328 H32F 109.5
H32D C328 H32F 109.5
H32E C328 H32F 109.5
C327 C329 H32G 109.5
C327 C329 H32H 109.5
H32G C329 H32H 109.5
C327 C329 H32I 109.5
H32G C329 H32I 109.5
H32H C329 H32I 109.5
C1 N1 P1 121.5(5)
C101 N2 P2 125.0(5)
C201 N3 P3 120.9(5)
C301 N4 P4 124.4(5)
N1 P1 C14 101.4(3)
N1 P1 C8 106.3(3)
C14 P1 C8 101.1(3)
N1 P1 Ru1 108.36(18)
C14 P1 Ru1 113.0(2)
C8 P1 Ru1 124.3(2)
N2 P2 C114 100.4(3)
N2 P2 C108 109.1(3)
C114 P2 C108 102.4(3)
N2 P2 Ru2 109.19(19)
C114 P2 Ru2 111.2(2)
C108 P2 Ru2 122.3(2)
N3 P3 C214 102.3(3)
N3 P3 C208 107.1(3)
C214 P3 C208 101.2(3)
N3 P3 Ru3 107.16(17)
C214 P3 Ru3 113.5(2)
C208 P3 Ru3 123.6(2)
N4 P4 C308 102.0(3)
N4 P4 C314 107.8(3)
C308 P4 C314 103.0(3)
N4 P4 Ru4 107.16(18)
C308 P4 Ru4 111.4(2)
C314 P4 Ru4 123.5(2)
C22 Ru1 C21 37.9(3)
C22 Ru1 C23 37.4(3)
C21 Ru1 C23 68.6(3)
C22 Ru1 C24 66.9(3)
C21 Ru1 C24 81.2(3)
C23 Ru1 C24 36.5(2)
C22 Ru1 C26 66.5(3)
C21 Ru1 C26 38.2(3)
C23 Ru1 C26 77.9(3)
C24 Ru1 C26 66.1(3)
C22 Ru1 C25 77.6(3)
C21 Ru1 C25 67.3(3)
C23 Ru1 C25 65.4(3)
C24 Ru1 C25 36.9(3)
C26 Ru1 C25 35.5(3)
C22 Ru1 P1 91.27(19)
C21 Ru1 P1 114.5(2)
C23 Ru1 P1 94.29(18)
C24 Ru1 P1 121.3(2)
C26 Ru1 P1 152.6(2)
C25 Ru1 P1 158.1(2)
C22 Ru1 Cl2 150.8(3)
C21 Ru1 Cl2 158.3(2)
C23 Ru1 Cl2 113.7(2)
C24 Ru1 Cl2 89.20(19)
C26 Ru1 Cl2 120.1(2)
C25 Ru1 Cl2 93.5(2)
P1 Ru1 Cl2 87.14(6)
C22 Ru1 Cl1 117.8(3)
C21 Ru1 Cl1 89.1(2)
C23 Ru1 Cl1 155.2(2)
C24 Ru1 Cl1 153.6(2)
C26 Ru1 Cl1 91.3(2)
C25 Ru1 Cl1 116.7(2)
P1 Ru1 Cl1 85.12(6)
Cl2 Ru1 Cl1 91.08(7)
C122 Ru2 C123 37.7(2)
C122 Ru2 C124 67.8(2)
C123 Ru2 C124 37.7(2)
C122 Ru2 C126 66.0(2)
C123 Ru2 C126 78.3(2)
C124 Ru2 C126 65.9(2)
C122 Ru2 C121 36.8(2)
C123 Ru2 C121 67.5(2)
C124 Ru2 C121 79.9(2)
C126 Ru2 C121 37.3(2)
C122 Ru2 C125 78.2(2)
C123 Ru2 C125 66.5(2)
C124 Ru2 C125 36.8(2)
C126 Ru2 C125 35.7(2)
C121 Ru2 C125 66.4(2)
C122 Ru2 P2 91.53(17)
C123 Ru2 P2 93.60(17)
C124 Ru2 P2 121.53(18)
C126 Ru2 P2 152.61(19)
C121 Ru2 P2 115.42(18)
C125 Ru2 P2 158.27(18)
C122 Ru2 Cl4 118.94(17)
C123 Ru2 Cl4 156.61(17)
C124 Ru2 Cl4 150.63(18)
C126 Ru2 Cl4 89.94(19)
C121 Ru2 Cl4 90.93(18)
C125 Ru2 Cl4 114.08(18)
P2 Ru2 Cl4 87.65(6)
C122 Ru2 Cl3 151.26(17)
C123 Ru2 Cl3 113.64(17)
C124 Ru2 Cl3 88.31(16)
C126 Ru2 Cl3 119.65(19)
C121 Ru2 Cl3 156.94(18)
C125 Ru2 Cl3 92.34(17)
P2 Ru2 Cl3 87.64(6)
Cl4 Ru2 Cl3 89.74(6)
C226 Ru3 C221 37.8(2)
C226 Ru3 C222 67.1(2)
C221 Ru3 C222 37.7(2)
C226 Ru3 C225 38.0(2)
C221 Ru3 C225 68.5(2)
C222 Ru3 C225 79.0(3)
C226 Ru3 C223 79.2(2)
C221 Ru3 C223 67.5(2)
C222 Ru3 C223 36.5(3)
C225 Ru3 C223 66.5(3)
C226 Ru3 C224 68.1(2)
C221 Ru3 C224 81.2(2)
C222 Ru3 C224 67.2(3)
C225 Ru3 C224 37.1(2)
C223 Ru3 C224 37.4(3)
C226 Ru3 P3 88.19(16)
C221 Ru3 P3 107.81(17)
C222 Ru3 P3 144.4(2)
C225 Ru3 P3 97.58(17)
C223 Ru3 P3 164.1(2)
C224 Ru3 P3 128.3(2)
C226 Ru3 Cl5 122.98(17)
C221 Ru3 Cl5 92.14(19)
C222 Ru3 Cl5 87.8(2)
C225 Ru3 Cl5 160.31(17)
C223 Ru3 Cl5 110.3(2)
C224 Ru3 Cl5 146.9(2)
P3 Ru3 Cl5 84.72(6)
C226 Ru3 Cl6 148.08(17)
C221 Ru3 Cl6 160.99(17)
C222 Ru3 Cl6 123.5(2)
C225 Ru3 Cl6 110.76(17)
C223 Ru3 Cl6 94.40(18)
C224 Ru3 Cl6 87.80(17)
P3 Ru3 Cl6 91.18(6)
Cl5 Ru3 Cl6 88.68(6)
C326 Ru4 C321 38.1(2)
C326 Ru4 C325 37.2(2)
C321 Ru4 C325 68.3(2)
C326 Ru4 C322 66.8(2)
C321 Ru4 C322 37.8(2)
C325 Ru4 C322 78.2(2)
C326 Ru4 C324 67.2(2)
C321 Ru4 C324 81.4(2)
C325 Ru4 C324 36.7(2)
C322 Ru4 C324 66.9(2)
C326 Ru4 C323 77.9(2)
C321 Ru4 C323 67.2(2)
C325 Ru4 C323 65.5(2)
C322 Ru4 C323 36.0(2)
C324 Ru4 C323 37.2(2)
C326 Ru4 P4 88.88(17)
C321 Ru4 P4 111.08(17)
C325 Ru4 P4 94.52(16)
C322 Ru4 P4 148.66(18)
C324 Ru4 P4 122.95(16)
C323 Ru4 P4 159.53(17)
C326 Ru4 Cl7 149.71(19)
C321 Ru4 Cl7 159.67(17)
C325 Ru4 Cl7 112.94(17)
C322 Ru4 Cl7 121.83(17)
C324 Ru4 Cl7 88.87(16)
C323 Ru4 Cl7 94.35(17)
P4 Ru4 Cl7 89.20(6)
C326 Ru4 Cl8 119.76(19)
C321 Ru4 Cl8 90.11(17)
C325 Ru4 Cl8 156.88(17)
C322 Ru4 Cl8 89.94(18)
C324 Ru4 Cl8 151.72(16)
C323 Ru4 Cl8 114.82(17)
P4 Ru4 Cl8 85.28(6)
Cl7 Ru4 Cl8 90.18(6)

loop_
_geom_bond_atom_site_label_1
_geom_bond_atom_site_label_2
_geom_bond_distance
C1 N1 1.280(8)
C1 C2 1.475(9)
C1 H1 0.93
C2 C7 1.388(9)
C2 C3 1.389(10)
C3 C4 1.373(10)
C3 H3 0.93
C4 C5 1.370(11)
C4 H4 0.93
C5 C6 1.381(11)
C5 H5 0.93
C6 C7 1.366(10)
C6 H6 0.93
C7 H7 0.93
C8 C13 1.373(8)
C8 C9 1.384(9)
C8 P1 1.837(6)
C9 C10 1.369(10)
C9 H9 0.93
C10 C11 1.356(10)
C10 H10 0.93
C11 C12 1.376(11)
C11 H11 0.93
C12 C13 1.385(9)
C12 H12 0.93
C13 H13 0.93
C14 C15 1.375(8)
C14 C19 1.380(9)
C14 P1 1.817(6)
C15 C16 1.386(9)
C15 H15 0.93
C16 C17 1.389(11)
C16 H16 0.93
C17 C18 1.374(10)
C17 H17 0.93
C18 C19 1.359(10)
C18 H18 0.93
C19 H19 0.93
C20 C21 1.518(12)
C20 H20A 0.96
C20 H20B 0.96
C20 H20C 0.96
C21 C22 1.420(10)
C21 C26 1.446(10)
C21 Ru1 2.198(7)
C22 C23 1.401(10)
C22 Ru1 2.168(6)
C22 H22 0.98
C23 C24 1.383(9)
C23 Ru1 2.199(7)
C23 H23 0.98
C24 C25 1.416(10)
C24 C27 1.515(11)
C24 Ru1 2.210(8)
C25 C26 1.368(11)
C25 Ru1 2.259(7)
C25 H25 0.98
C26 Ru1 2.226(7)
C26 H26 0.98
C27 C28 1.517(13)
C27 C29 1.532(11)
C27 H27 0.98
C28 H28A 0.96
C28 H28B 0.96
C28 H28C 0.96
C29 H29A 0.96
C29 H29B 0.96
C29 H29C 0.96
C101 N2 1.266(7)
C101 C102 1.474(9)
C101 H101 0.93
C102 C103 1.366(9)
C102 C107 1.394(9)
C103 C104 1.378(10)
C103 H103 0.93
C104 C105 1.410(10)
C104 H104 0.93
C105 C106 1.381(11)
C105 H105 0.93
C106 C107 1.366(10)
C106 H106 0.93
C107 H107 0.93
C108 C109 1.384(9)
C108 C113 1.388(9)
C108 P2 1.841(7)
C109 C110 1.388(10)
C109 H109 0.93
C110 C111 1.379(11)
C110 H110 0.93
C111 C112 1.353(10)
C111 H111 0.93
C112 C113 1.381(10)
C112 H112 0.93
C113 H113 0.93
C114 C115 1.386(8)
C114 C119 1.387(8)
C114 P2 1.811(6)
C115 C116 1.392(9)
C115 H115 0.93
C116 C117 1.353(10)
C116 H116 0.93
C117 C118 1.357(10)
C117 H117 0.93
C118 C119 1.389(9)
C118 H118 0.93
C119 H119 0.93
C120 C121 1.500(9)
C120 H12A 0.96
C120 H12B 0.96
C120 H12C 0.96
C121 C122 1.390(8)
C121 C126 1.422(9)
C121 Ru2 2.225(6)
C122 C123 1.414(8)
C122 Ru2 2.182(6)
C122 H122 0.98
C123 C124 1.418(9)
C123 Ru2 2.191(6)
C123 H123 0.98
C124 C125 1.399(9)
C124 C127 1.500(9)
C124 Ru2 2.193(6)
C125 C126 1.368(9)
C125 Ru2 2.236(6)
C125 H125 0.98
C126 Ru2 2.221(6)
C126 H126 0.98
C127 C128 1.509(9)
C127 C129 1.517(10)
C127 H127 0.98
C128 H12D 0.96
C128 H12E 0.96
C128 H12F 0.96
C129 H12G 0.96
C129 H12H 0.96
C129 H12I 0.96
C201 N3 1.267(8)
C201 C202 1.459(8)
C201 H201 0.93
C202 C203 1.374(9)
C202 C207 1.380(9)
C203 C204 1.405(10)
C203 H203 0.93
C204 C205 1.368(11)
C204 H204 0.93
C205 C206 1.353(11)
C205 H205 0.93
C206 C207 1.345(10)
C206 H206 0.93
C207 H207 0.93
C208 C213 1.375(8)
C208 C209 1.385(8)
C208 P3 1.814(6)
C209 C210 1.393(9)
C209 H209 0.93
C210 C211 1.375(9)
C210 H210 0.93
C211 C212 1.362(10)
C211 H211 0.93
C212 C213 1.409(9)
C212 H212 0.93
C213 H213 0.93
C214 C219 1.353(9)
C214 C215 1.392(9)
C214 P3 1.809(6)
C215 C216 1.384(10)
C215 H215 0.93
C216 C217 1.371(11)
C216 H216 0.93
C217 C218 1.364(11)
C217 H217 0.93
C218 C219 1.394(10)
C218 H218 0.93
C219 H219 0.93
C220 C221 1.508(9)
C220 H22A 0.96
C220 H22B 0.96
C220 H22C 0.96
C221 C226 1.410(8)
C221 C222 1.417(9)
C221 Ru3 2.189(6)
C222 C223 1.384(10)
C222 Ru3 2.200(6)
C222 H222 0.98
C223 C224 1.426(10)
C223 Ru3 2.218(7)
C223 H223 0.98
C224 C225 1.412(9)
C224 C227 1.502(9)
C224 Ru3 2.233(6)
C225 C226 1.426(8)
C225 Ru3 2.211(7)
C225 H225 0.98
C226 Ru3 2.163(6)
C226 H226 0.98
C227 C229 1.498(11)
C227 C228 1.519(10)
C227 H227 0.98
C228 H22D 0.96
C228 H22E 0.96
C228 H22F 0.96
C229 H22G 0.96
C229 H22H 0.96
C229 H22I 0.96
C301 N4 1.262(8)
C301 C302 1.474(9)
C301 H301 0.93
C302 C303 1.373(9)
C302 C307 1.406(10)
C303 C304 1.376(9)
C303 H303 0.93
C304 C305 1.377(11)
C304 H304 0.93
C305 C306 1.356(12)
C305 H305 0.93
C306 C307 1.401(12)
C306 H306 0.93
C307 H307 0.93
C308 C313 1.380(8)
C308 C309 1.391(8)
C308 P4 1.802(6)
C309 C310 1.378(9)
C309 H309 0.93
C310 C311 1.389(9)
C310 H310 0.93
C311 C312 1.362(9)
C311 H311 0.93
C312 C313 1.372(9)
C312 H312 0.93
C313 H313 0.93
C314 C315 1.383(8)
C314 C319 1.394(9)
C314 P4 1.814(6)
C315 C316 1.409(9)
C315 H315 0.93
C316 C317 1.371(10)
C316 H316 0.93
C317 C318 1.370(10)
C317 H317 0.93
C318 C319 1.379(9)
C318 H318 0.93
C319 H319 0.93
C320 C321 1.501(9)
C320 H32A 0.96
C320 H32B 0.96
C320 H32C 0.96
C321 C326 1.423(9)
C321 C322 1.432(8)
C321 Ru4 2.189(6)
C322 C323 1.383(9)
C322 Ru4 2.226(6)
C322 H322 0.98
C323 C324 1.428(8)
C323 Ru4 2.245(6)
C323 H323 0.98
C324 C325 1.392(8)
C324 C327 1.509(9)
C324 Ru4 2.232(6)
C325 C326 1.392(9)
C325 Ru4 2.191(6)
C325 H325 0.98
C326 Ru4 2.169(6)
C326 H326 0.98
C327 C329 1.454(11)
C327 C328 1.512(11)
C327 H327 0.98
C328 H32D 0.96
C328 H32E 0.96
C328 H32F 0.96
C329 H32G 0.96
C329 H32H 0.96
C329 H32I 0.96
N1 P1 1.696(5)
N2 P2 1.685(5)
N3 P3 1.702(5)
N4 P4 1.673(5)
P1 Ru1 2.3068(17)
P2 Ru2 2.3180(17)
P3 Ru3 2.3135(16)
P4 Ru4 2.3169(17)
Cl1 Ru1 2.423(2)
Cl2 Ru1 2.3994(17)
Cl3 Ru2 2.4139(16)
Cl4 Ru2 2.3997(17)
Cl5 Ru3 2.3933(17)
Cl6 Ru3 2.4070(16)
Cl7 Ru4 2.4014(16)
Cl8 Ru4 2.4099(17)
